data_9008261
loop_
_publ_author_name
'Klaska, K. H.'
'Jarchow, O.'

_publ_section_title
;
 Die Bestimmung der kristallstruktur von trimerit CaMn2(BeSiO4)3
 und das trimeritgesetz der verzwillingung
;
_journal_name_full 'Zeitschrift fur Kristallographie'
_journal_page_first 46
_journal_page_last 65
_journal_volume 145
_journal_year 1977
_chemical_compound_source 'Langban, Varmland, Sweden'
_chemical_formula_sum 'Be3 Ca Mn2 O12 Si3'
_chemical_name_mineral Trimerite
_space_group_IT_number 14
_symmetry_space_group_name_Hall '-P 2yn'
_symmetry_space_group_name_H-M 'P 1 21/n 1'
_cell_angle_alpha 90
_cell_angle_beta 90.0
_cell_angle_gamma 90
_cell_length_a 8.098
_cell_length_b 7.613
_cell_length_c 14.065
_cell_formula_units_Z 4
_cell_volume 867.108
_database_code_amcsd 0010789
_exptl_crystal_density_diffrn 3.472
_cod_original_formula_sum 'Ca Mn2 Be3 Si3 O12'
_cod_database_code 9008261

loop_
_space_group_symop_operation_xyz
x,y,z
1/2+x,1/2-y,1/2+z
1/2-x,1/2+y,1/2-z
-x,-y,-z

loop_
_atom_site_aniso_label
_atom_site_aniso_U_11
_atom_site_aniso_U_22
_atom_site_aniso_U_33
_atom_site_aniso_U_12
_atom_site_aniso_U_13
_atom_site_aniso_U_23
Ca 0.00907 0.00426 0.00962 0.00031 0.00035 -0.00016
Mnl 0.00914 0.00590 0.00842 0.00047 0.00098 -0.00005
Mn2 0.01000 0.00505 0.00571 0.00062 -0.00075 -0.00027
Bel 0.00764 0.01116 0.00641 0.00031 0.00000 -0.00108
Be2 0.00731 0.00940 0.00431 -0.00094 0.00000 -0.00054
Be3 0.00664 0.00969 0.00762 -0.00094 0.00058 0.00000
Sil 0.00402 0.00766 0.00401 -0.00006 0.00029 -0.00022
Si2 0.00379 0.00802 0.00381 -0.00009 0.00040 0.00005
Si3 0.00395 0.00781 0.00411 0.00000 0.00058 0.00005
O1 0.00598 0.01028 0.00551 -0.00031 0.00052 -0.00065
O2 0.00731 0.01057 0.00451 0.00031 0.00000 0.00027
O3 0.00598 0.00940 0.00702 0.00000 -0.00173 -0.00054
O4 0.00631 0.01116 0.00752 -0.00031 -0.00029 0.00071
O5 0.00731 0.00969 0.00661 0.00094 0.00092 0.00098
O6 0.00864 0.00969 0.00401 0.00062 0.00000 0.00000
O7 0.00963 0.01086 0.00992 0.00062 -0.00098 -0.00114
O8 0.00930 0.01086 0.01012 -0.00062 0.00069 -0.00119
O9 0.01196 0.01057 0.00792 -0.00125 0.00110 0.00000
O10 0.01462 0.00646 0.00872 0.00000 0.00098 0.00000
O11 0.01096 0.00763 0.01082 0.00000 -0.00058 0.00038
O12 0.01063 0.00822 0.01102 0.00062 0.00029 -0.00022

loop_
_atom_site_label
_atom_site_fract_x
_atom_site_fract_y
_atom_site_fract_z
Ca 0.75040 0.00180 0.24920
Mnl 0.23840 0.03830 0.07260
Mn2 0.25920 0.46330 0.08990
Bel 0.08050 0.16260 0.23600
Be2 0.89740 0.66150 0.07900
Be3 0.56330 0.16350 0.09170
Sil 0.08030 0.77180 0.23350
Si2 0.89010 0.27280 0.07670
Si3 0.56000 0.77040 0.09310
O1 0.57660 0.25860 0.19390
O2 0.92120 0.26070 0.19090
O3 0.74750 0.75850 0.13540
O4 0.25220 0.25310 0.20300
O5 0.06510 0.23820 0.02220
O6 0.43030 0.26160 0.02160
O7 0.05920 0.63120 0.14760
O8 0.74770 0.13420 0.04510
O9 0.44230 0.63220 0.14930
O10 0.07760 0.96780 0.18460
O11 0.82140 0.46970 0.05130
O12 0.48660 0.96770 0.11370

loop_
_cod_related_entry_id
_cod_related_entry_database
_cod_related_entry_code
1 AMCSD 0010789
